data_1572092
loop_
_publ_author_name
'Chen, Zhao-Nian'
'Zhang, Le-Ping'
'Wu, Huai-Li'
'Qi, Qiao-Yan'
'Yan, Meng'
'Tian, Jia'
'Yang, Guan-Yu'
'Li, Zhan-Ting'
'Yang, Bo'

_publ_section_title
;
 Accurate construction of monolayer, bilayer, sandwich bilayer,
 four-layer, multi-layer and chiral bilayer 2D pillararene-type
 supramolecular networks.
;
_journal_issue 33
_journal_name_full 'Chemical science'
_journal_page_first 13191
_journal_page_last 13200
_journal_paper_doi 10.1039/d4sc03022b
_journal_volume 15
_journal_year 2024
_chemical_absolute_configuration ad
_chemical_formula_moiety 'C106 H100 Cu2 N4 O16, 2[C3H7NO], 4[H2O]'
_chemical_formula_sum 'C112 H122 Cu2 N6 O22'
_chemical_formula_weight 2031.23
_space_group_crystal_system orthorhombic
_space_group_IT_number 18
_space_group_name_Hall 'P 2 2ab'
_space_group_name_H-M_alt 'P 21 21 2'
_atom_sites_solution_hydrogens mixed
_atom_sites_solution_primary dual
_audit_creation_date 2024-06-18
_audit_creation_method
;
Olex2 1.5
(compiled 2024.02.16 svn.r378c4104 for OlexSys, GUI svn.r6928)
;
_audit_update_record
;
2024-06-25 deposited with the CCDC.	2024-07-04 downloaded from the CCDC.
;
_cell_angle_alpha 90
_cell_angle_beta 90
_cell_angle_gamma 90
_cell_formula_units_Z 2
_cell_length_a 19.800(3)
_cell_length_b 21.138(4)
_cell_length_c 13.471(3)
_cell_measurement_reflns_used 8241
_cell_measurement_temperature 193.00
_cell_measurement_theta_max 21.90
_cell_measurement_theta_min 2.27
_cell_volume 5638.0(19)
_computing_cell_refinement 'SAINT V8.40B (Bruker, 2019)'
_computing_data_collection 'APEX5 V2023.9-2 (Bruker, 2023)'
_computing_data_reduction 'SAINT V8.40B (Bruker, 2019)'
_computing_molecular_graphics 'Olex2 1.5 (Dolomanov et al., 2009)'
_computing_publication_material 'Olex2 1.5 (Dolomanov et al., 2009)'
_computing_structure_refinement 'SHELXL 2019/3 (Sheldrick, 2015)'
_computing_structure_solution 'SHELXT 2018/2 (Sheldrick, 2018)'
_diffrn_ambient_temperature 193.00
_diffrn_detector CPAD
_diffrn_detector_area_resol_mean 7.41
_diffrn_detector_type 'Bruker PHOTON II'
_diffrn_measured_fraction_theta_full 0.998
_diffrn_measured_fraction_theta_max 0.998
_diffrn_measurement_device 'four-circle diffractometer'
_diffrn_measurement_device_type 'Bruker D8 VENTURE TXS PHOTON II'
_diffrn_measurement_method '\w and \f shutterless scans'
_diffrn_measurement_specimen_support 'nylon loop'
_diffrn_radiation_monochromator 'Helios Multi-layer Optic'
_diffrn_radiation_probe x-ray
_diffrn_radiation_type MoK\a
_diffrn_radiation_wavelength 0.71073
_diffrn_reflns_av_R_equivalents 0.1009
_diffrn_reflns_av_unetI/netI 0.0737
_diffrn_reflns_Laue_measured_fraction_full 0.998
_diffrn_reflns_Laue_measured_fraction_max 0.998
_diffrn_reflns_limit_h_max 23
_diffrn_reflns_limit_h_min -21
_diffrn_reflns_limit_k_max 25
_diffrn_reflns_limit_k_min -25
_diffrn_reflns_limit_l_max 16
_diffrn_reflns_limit_l_min -16
_diffrn_reflns_number 69588
_diffrn_reflns_point_group_measured_fraction_full 0.999
_diffrn_reflns_point_group_measured_fraction_max 0.999
_diffrn_reflns_theta_full 25.242
_diffrn_reflns_theta_max 25.349
_diffrn_reflns_theta_min 2.184
_diffrn_source TXS
_diffrn_source_current 1.6
_diffrn_source_power 0.08
_diffrn_source_type 'Rotaing Anode'
_diffrn_source_voltage 50.0
_diffrn_standards_number 0
_exptl_absorpt_coefficient_mu 0.445
_exptl_absorpt_correction_T_max 0.7454
_exptl_absorpt_correction_T_min 0.6669
_exptl_absorpt_correction_type multi-scan
_exptl_absorpt_process_details
;
SADABS-2016/2 (Bruker,2016/2) was used for absorption correction.
wR2(int) was 0.1416 before and 0.0824 after correction.
The Ratio of minimum to maximum transmission is 0.8947.
The \l/2 correction factor is Not present.
;
_exptl_crystal_colour blue
_exptl_crystal_colour_primary blue
_exptl_crystal_density_diffrn 1.196
_exptl_crystal_description block
_exptl_crystal_F_000 2140
_exptl_crystal_size_max 0.14
_exptl_crystal_size_mid 0.1
_exptl_crystal_size_min 0.09
_refine_diff_density_max 0.478
_refine_diff_density_min -0.393
_refine_diff_density_rms 0.079
_refine_ls_abs_structure_details
;
 Refined as an inversion twin.
;
_refine_ls_abs_structure_Flack 0.11(3)
_refine_ls_extinction_method none
_refine_ls_goodness_of_fit_ref 1.008
_refine_ls_hydrogen_treatment constr
_refine_ls_matrix_type full
_refine_ls_number_parameters 636
_refine_ls_number_reflns 10335
_refine_ls_number_restraints 553
_refine_ls_restrained_S_all 1.046
_refine_ls_R_factor_all 0.1204
_refine_ls_R_factor_gt 0.0874
_refine_ls_shift/su_max 0.000
_refine_ls_shift/su_mean 0.000
_refine_ls_structure_factor_coef Fsqd
_refine_ls_weighting_details 'w=1/[\s^2^(Fo^2^)+(0.1976P)^2^] where P=(Fo^2^+2Fc^2^)/3'
_refine_ls_weighting_scheme calc
_refine_ls_wR_factor_gt 0.2423
_refine_ls_wR_factor_ref 0.2795
_reflns_Friedel_coverage 0.812
_reflns_Friedel_fraction_full 1.000
_reflns_Friedel_fraction_max 1.000
_reflns_number_gt 6710
_reflns_number_total 10335
_reflns_threshold_expression 'I > 2\s(I)'
_cod_data_source_file d4sc03022b2.cif
_cod_data_source_block mo_231210lu_lgpz046188_2_0m
_cod_depositor_comments
;
The following automatic conversions were performed:

data item '_diffrn_radiation_probe' value 'X-ray' was changed to
'x-ray' in accordance with the
/home/data/users/saulius/crontab/automatic-downloads/rss-feeds/RSC/lib/dictionaries/cif_core.dic
dictionary named 'cif_core.dic' version 2.4.2 last updated on
2011-04-26.

Automatic conversion script
Id: cif_fix_values 8170 2020-07-09 18:12:32Z antanas 

 Adding full bibliography for 1572083--1572100.cif.
;
_cod_original_cell_volume 5638.1(17)
_cod_database_code 1572092
_shelx_shelxl_version_number 2019/3
_shelx_space_group_comment
;
The symmetry employed for this shelxl refinement is uniquely defined
by the following loop, which should always be used as a source of
symmetry information in preference to the above space-group names.
They are only intended as comments.
;
_shelx_estimated_absorpt_t_max 0.961
_shelx_estimated_absorpt_t_min 0.940
_olex2_refinement_description
;
1. Twinned data refinement
 Scales: 0.89(3)
 0.11(3)
2. Fixed Uiso
 At 1.2 times of:
  All C(H) groups, All C(H,H) groups
 At 1.5 times of:
  All C(H,H,H) groups
3. Restrained distances
 O2A-C53A = O1A-C53A = O1-C53 = O2-C53 = O3-C52 = O4-C52 = O3A-C52A = O4A-C52A
 1.25 with sigma of 0.01
 O4A-O3A = O4-O3 = O1-O2 = O2A-O1A
 2.2 with sigma of 0.01
 O6-C39 \\sim O6-C36 \\sim O5-C32 \\sim O5-C37 \\sim O7-C27 \\sim O7-C20 \\sim
O8-C23 \\sim O8-C25
 with sigma of 0.02
 Cu1-O4A \\sim Cu1-O3A \\sim Cu1-O3
 with sigma of 0.02
4. Uiso/Uaniso restraints and constraints
All non-hydrogen atoms have similar U: within 2A with sigma of 0.01 and sigma
for terminal atoms of 0.02 within 2A
Cu1 \\sim O1 \\sim O2 \\sim O3 \\sim O4 \\sim C52 \\sim C53 \\sim O1A \\sim O2A
\\sim C53A \\sim O3A \\sim O4A \\sim C52A: within 2A with sigma of 0.005 and
sigma for terminal atoms of 0.01 within 2A
C25 \\sim C26: within 2A with sigma of 0.007 and sigma for terminal atoms of
0.014 within 2A
5. Others
 Sof(O1A)=Sof(O2A)=Sof(C53A)=Sof(H53A)=1-FVAR(1)
 Sof(O1)=Sof(O2)=Sof(C53)=Sof(H53)=FVAR(1)
 Sof(O3A)=Sof(O4A)=Sof(C52A)=Sof(H52A)=1-FVAR(2)
 Sof(O3)=Sof(O4)=Sof(C52)=Sof(H52)=FVAR(2)
6.a Riding coordinates:
 C26(H26A,H26B,H26C), C28(H28A,H28B,H28C)
6.b Secondary CH2 refined with riding coordinates:
 C18(H18A,H18B), C25(H25A,H25B), C27(H27A,H27B), C29(H29A,H29B), C34(H34A,
 H34B), C37(H37A,H37B), C39(H39A,H39B)
6.c Aromatic/amide H refined with riding coordinates:
 C1(H1), C2(H2), C4(H4), C5(H5), C7(H7), C8(H8), C10(H10), C11(H11), C13(H13),
 C16(H16), C21(H21), C24(H24), C31(H31), C35(H35), C42(H42), C43(H43), C45(H45),
  C46(H46), C47(H47), C48(H48), C50(H50), C51(H51), C52(H52), C53(H53),
 C53A(H53A), C52A(H52A)
6.d Idealised Me refined as rotating group:
 C38(H38A,H38B,H38C), C40(H40A,H40B,H40C)
;
_smtbx_masks_special_details
;
A solvent mask was calculated and 231 electrons were 
found in a volume of 1598\%A^3^ in 1 void per unit cell. 
This is consistent with the presence of 
2[C3H7NO], 4[H2O] per Asymmetric Unit 
which account for 240 electrons 
per unit cell.
;
_smtbx_masks_void_probe_radius 1.2
_smtbx_masks_void_truncation_radius 1.2
_olex2_submission_special_instructions 'No special instructions were received'
_site XU

loop_
_space_group_symop_operation_xyz
'x, y, z'
'-x, -y, z'
'-x+1/2, y+1/2, -z'
'x+1/2, -y+1/2, -z'

loop_
_atom_site_label
_atom_site_type_symbol
_atom_site_fract_x
_atom_site_fract_y
_atom_site_fract_z
_atom_site_U_iso_or_equiv
_atom_site_adp_type
_atom_site_occupancy
_atom_site_site_symmetry_order
_atom_site_calc_flag
_atom_site_refinement_flags_posn
_atom_site_refinement_flags_adp
_atom_site_refinement_flags_occupancy
_atom_site_disorder_assembly
_atom_site_disorder_group
Cu1 Cu 0.26988(5) 0.59710(7) 0.89863(9) 0.0909(5) Uani 1 1 d D U . . .
O1 O 0.2585(8) 0.7114(9) 0.8852(12) 0.180(5) Uani 0.774(14) 1 d D U P A 1
O2 O 0.3183(7) 0.6646(8) 1.0023(10) 0.175(5) Uani 0.774(14) 1 d D U P A 1
O3 O 0.2937(7) 0.5067(8) 0.9381(12) 0.165(5) Uani 0.680(19) 1 d D U P A 1
O4 O 0.2276(8) 0.5025(13) 0.8025(12) 0.167(5) Uani 0.680(19) 1 d D U P A 1
O5 O 1.0535(4) 0.7549(3) 0.2313(7) 0.108(2) Uani 1 1 d D U . . .
O6 O 0.8622(5) 0.7158(4) 0.5257(7) 0.134(3) Uani 1 1 d D U . . .
O7 O 0.7331(4) 0.3985(5) 0.3097(9) 0.142(3) Uani 1 1 d D U . . .
O8 O 0.8879(6) 0.2938(6) 0.6050(9) 0.165(4) Uani 1 1 d D U . . .
N1 N 0.3538(3) 0.5974(4) 0.8177(6) 0.0784(18) Uani 1 1 d . U . . .
N2 N 1.1878(3) 0.5928(5) -0.0159(6) 0.090(2) Uani 1 1 d . U . . .
C1 C 0.3533(4) 0.6124(4) 0.7186(7) 0.073(2) Uani 1 1 d . U . . .
H1 H 0.312277 0.626198 0.689112 0.088 Uiso 1 1 calc R U . . .
C2 C 0.4103(3) 0.6080(3) 0.6609(6) 0.0611(17) Uani 1 1 d . U . . .
H2 H 0.407860 0.617788 0.592149 0.073 Uiso 1 1 calc R U . . .
C3 C 0.4713(3) 0.5894(3) 0.7020(6) 0.0593(17) Uani 1 1 d . U . . .
C4 C 0.4715(4) 0.5749(4) 0.8060(7) 0.076(2) Uani 1 1 d . U . . .
H4 H 0.512037 0.563619 0.839388 0.091 Uiso 1 1 calc R U . . .
C5 C 0.4116(5) 0.5780(5) 0.8547(8) 0.086(2) Uani 1 1 d . U . . .
H5 H 0.411515 0.564946 0.922198 0.103 Uiso 1 1 calc R U . . .
C6 C 0.5331(3) 0.5834(3) 0.6409(6) 0.0578(16) Uani 1 1 d . U . . .
C7 C 0.5323(4) 0.5804(4) 0.5398(6) 0.068(2) Uani 1 1 d . U . . .
H7 H 0.489660 0.580436 0.507447 0.082 Uiso 1 1 calc R U . . .
C8 C 0.5897(4) 0.5774(4) 0.4814(7) 0.072(2) Uani 1 1 d . U . . .
H8 H 0.586311 0.576705 0.411086 0.086 Uiso 1 1 calc R U . . .
C9 C 0.6527(3) 0.5754(3) 0.5278(7) 0.0658(19) Uani 1 1 d . U . . .
C10 C 0.6556(4) 0.5758(4) 0.6308(7) 0.079(2) Uani 1 1 d . U . . .
H10 H 0.698185 0.573298 0.663195 0.094 Uiso 1 1 calc R U . . .
C11 C 0.5976(4) 0.5799(4) 0.6863(7) 0.071(2) Uani 1 1 d . U . . .
H11 H 0.600797 0.580388 0.756699 0.085 Uiso 1 1 calc R U . . .
C12 C 0.7163(3) 0.5770(3) 0.4665(7) 0.071(2) Uani 1 1 d . U . . .
C13 C 0.7383(3) 0.6321(3) 0.4279(7) 0.067(2) Uani 1 1 d . U . . .
H13 H 0.712110 0.668954 0.439775 0.081 Uiso 1 1 calc R U . . .
C14 C 0.7972(3) 0.6385(3) 0.3716(7) 0.0662(19) Uani 1 1 d . U . . .
C15 C 0.8337(4) 0.5831(3) 0.3534(7) 0.0694(19) Uani 1 1 d . U . . .
C16 C 0.8111(4) 0.5278(3) 0.3922(8) 0.082(2) Uani 1 1 d . U . . .
H16 H 0.837604 0.491082 0.380269 0.099 Uiso 1 1 calc R U . . .
C17 C 0.7524(4) 0.5202(4) 0.4480(8) 0.087(2) Uani 1 1 d . U . . .
C18 C 0.7285(5) 0.4579(4) 0.4948(10) 0.109(3) Uani 1 1 d . U . . .
H18A H 0.724312 0.463921 0.567441 0.130 Uiso 1 1 calc R U . . .
H18B H 0.683048 0.447697 0.468706 0.130 Uiso 1 1 calc R U . . .
C19 C 0.7732(5) 0.4044(5) 0.4761(10) 0.101(3) Uani 1 1 d . U . . .
C20 C 0.7729(5) 0.3698(6) 0.3871(10) 0.111(3) Uani 1 1 d D U . . .
C21 C 0.8153(5) 0.3183(5) 0.3728(11) 0.097(3) Uani 1 1 d . U . . .
H21 H 0.815453 0.297246 0.310419 0.117 Uiso 1 1 calc R U . . .
C22 C 0.8554(5) 0.2980(4) 0.4446(10) 0.093(3) Uani 1 1 d . U . . .
C23 C 0.8519(7) 0.3261(7) 0.5315(12) 0.123(3) Uani 1 1 d D U . . .
C24 C 0.8098(7) 0.3779(6) 0.5454(13) 0.121(3) Uani 1 1 d . U . . .
H24 H 0.807368 0.395429 0.610260 0.145 Uiso 1 1 calc R U . . .
C25 C 0.8800(14) 0.3103(12) 0.7056(14) 0.200(6) Uani 1 1 d D U . . .
H25A H 0.842242 0.285775 0.734600 0.240 Uiso 1 1 calc R U . . .
H25B H 0.868731 0.355806 0.710804 0.240 Uiso 1 1 calc R U . . .
C26 C 0.9482(15) 0.2960(14) 0.766(2) 0.251(9) Uani 1 1 d . U . . .
H26A H 0.984649 0.324629 0.746103 0.377 Uiso 1 1 d R U . . .
H26B H 0.962039 0.252189 0.754633 0.377 Uiso 1 1 d R U . . .
H26C H 0.938839 0.302029 0.837283 0.377 Uiso 1 1 d R U . . .
C27 C 0.6803(8) 0.3586(9) 0.2718(19) 0.182(5) Uani 1 1 d D U . . .
H27A H 0.694301 0.313612 0.273998 0.218 Uiso 1 1 calc R U . . .
H27B H 0.669603 0.369879 0.202260 0.218 Uiso 1 1 calc R U . . .
C28 C 0.6152(11) 0.3702(12) 0.343(2) 0.227(9) Uani 1 1 d . U . . .
H28A H 0.584313 0.400349 0.311187 0.340 Uiso 1 1 d R U . . .
H28B H 0.630423 0.387279 0.406567 0.340 Uiso 1 1 d R U . . .
H28C H 0.591683 0.329999 0.353717 0.340 Uiso 1 1 d R U . . .
C29 C 0.8189(4) 0.7027(3) 0.3312(7) 0.069(2) Uani 1 1 d . U . . .
H29A H 0.788108 0.735590 0.357248 0.082 Uiso 1 1 calc R U . . .
H29B H 0.814601 0.702316 0.257976 0.082 Uiso 1 1 calc R U . . .
C30 C 0.8915(4) 0.7200(3) 0.3587(8) 0.070(2) Uani 1 1 d . U . . .
C31 C 0.9371(4) 0.7355(4) 0.2811(9) 0.080(2) Uani 1 1 d . U . . .
H31 H 0.922073 0.739287 0.214400 0.096 Uiso 1 1 calc R U . . .
C32 C 1.0051(4) 0.7450(4) 0.3062(10) 0.086(2) Uani 1 1 d D U . . .
C33 C 1.0245(5) 0.7465(4) 0.4043(12) 0.100(3) Uani 1 1 d . U . . .
C34 C 1.0988(5) 0.7615(4) 0.4335(12) 0.113(4) Uani 1 1 d . U . . .
H34A H 1.098797 0.784957 0.497103 0.136 Uiso 1 1 calc R U . . .
H34B H 1.118591 0.789614 0.382333 0.136 Uiso 1 1 calc R U . . .
C35 C 0.9792(6) 0.7358(4) 0.4782(11) 0.098(3) Uani 1 1 d . U . . .
H35 H 0.993098 0.736817 0.545704 0.117 Uiso 1 1 calc R U . . .
C36 C 0.9123(5) 0.7232(4) 0.4540(9) 0.089(2) Uani 1 1 d D U . . .
C37 C 1.0308(7) 0.7598(6) 0.1326(10) 0.118(4) Uani 1 1 d D U . . .
H37A H 0.999419 0.795989 0.124746 0.142 Uiso 1 1 calc R U . . .
H37B H 1.007657 0.720587 0.111328 0.142 Uiso 1 1 calc R U . . .
C38 C 1.0964(8) 0.7704(8) 0.0729(14) 0.154(6) Uani 1 1 d . U . . .
H38A H 1.099900 0.815140 0.054311 0.232 Uiso 1 1 calc R U . . .
H38B H 1.095497 0.744306 0.012874 0.232 Uiso 1 1 calc R U . . .
H38C H 1.135347 0.758623 0.113756 0.232 Uiso 1 1 calc R U . . .
C39 C 0.8802(11) 0.6879(10) 0.6160(13) 0.174(5) Uani 1 1 d D U . . .
H39A H 0.909331 0.717572 0.653390 0.209 Uiso 1 1 calc R U . . .
H39B H 0.906858 0.649251 0.602519 0.209 Uiso 1 1 calc R U . . .
C40 C 0.8198(11) 0.6705(11) 0.6798(16) 0.194(8) Uani 1 1 d . U . . .
H40A H 0.788226 0.706209 0.682002 0.291 Uiso 1 1 calc R U . . .
H40B H 0.835096 0.660640 0.747226 0.291 Uiso 1 1 calc R U . . .
H40C H 0.797099 0.633530 0.651394 0.291 Uiso 1 1 calc R U . . .
C41 C 0.8951(3) 0.5833(3) 0.2910(6) 0.0645(18) Uani 1 1 d . U . . .
C42 C 0.8903(4) 0.5837(4) 0.1887(7) 0.079(2) Uani 1 1 d . U . . .
H42 H 0.846636 0.584089 0.159370 0.095 Uiso 1 1 calc R U . . .
C43 C 0.9470(4) 0.5836(4) 0.1259(7) 0.077(2) Uani 1 1 d . U . . .
H43 H 0.941749 0.582329 0.055834 0.092 Uiso 1 1 calc R U . . .
C44 C 1.0110(3) 0.5854(4) 0.1687(6) 0.0646(18) Uani 1 1 d . U . . .
C45 C 1.0160(3) 0.5820(3) 0.2720(7) 0.067(2) Uani 1 1 d . U . . .
H45 H 1.059317 0.579976 0.302133 0.081 Uiso 1 1 calc R U . . .
C46 C 0.9593(4) 0.5815(4) 0.3307(7) 0.072(2) Uani 1 1 d . U . . .
H46 H 0.964480 0.579799 0.400745 0.087 Uiso 1 1 calc R U . . .
C47 C 1.1267(5) 0.5869(7) -0.0511(9) 0.116(3) Uani 1 1 d . U . . .
H47 H 1.122377 0.582353 -0.120949 0.139 Uiso 1 1 calc R U . . .
C48 C 1.0683(5) 0.5866(6) 0.0031(8) 0.104(3) Uani 1 1 d . U . . .
H48 H 1.025829 0.585967 -0.029602 0.125 Uiso 1 1 calc R U . . .
C49 C 1.0713(3) 0.5874(4) 0.1044(6) 0.0700(19) Uani 1 1 d . U . . .
C50 C 1.1381(5) 0.5869(6) 0.1445(9) 0.106(3) Uani 1 1 d . U . . .
H50 H 1.145237 0.583386 0.213981 0.127 Uiso 1 1 calc R U . . .
C51 C 1.1909(4) 0.5916(7) 0.0817(8) 0.106(3) Uani 1 1 d . U . . .
H51 H 1.234514 0.594406 0.110638 0.127 Uiso 1 1 calc R U . . .
C52 C 0.2621(11) 0.4761(11) 0.8699(16) 0.168(5) Uani 0.680(19) 1 d D U P A 1
H52 H 0.264770 0.431215 0.870180 0.202 Uiso 0.680(19) 1 calc R U P A 1
C53 C 0.2972(11) 0.7138(10) 0.9602(17) 0.179(5) Uani 0.774(14) 1 d D U P A 1
H53 H 0.310587 0.753899 0.985143 0.215 Uiso 0.774(14) 1 calc R U P A 1
O1A O 0.225(3) 0.672(3) 0.817(3) 0.178(6) Uani 0.226(14) 1 d D U P A 2
O2A O 0.258(3) 0.701(3) 0.966(3) 0.180(5) Uani 0.226(14) 1 d D U P A 2
C53A C 0.233(4) 0.713(2) 0.882(5) 0.179(6) Uani 0.226(14) 1 d D U P A 2
H53A H 0.220106 0.755370 0.868492 0.215 Uiso 0.226(14) 1 calc R U P A 2
O3A O 0.259(2) 0.4993(11) 0.913(3) 0.169(5) Uani 0.320(19) 1 d D U P A 2
O4A O 0.2172(12) 0.5517(19) 0.7866(18) 0.157(5) Uani 0.320(19) 1 d D U P A 2
C52A C 0.217(2) 0.503(2) 0.841(3) 0.165(5) Uani 0.320(19) 1 d D U P A 2
H52A H 0.185728 0.469942 0.829504 0.199 Uiso 0.320(19) 1 calc R U P A 2

loop_
_atom_site_aniso_label
_atom_site_aniso_U_11
_atom_site_aniso_U_22
_atom_site_aniso_U_33
_atom_site_aniso_U_23
_atom_site_aniso_U_13
_atom_site_aniso_U_12
Cu1 0.0563(6) 0.1146(9) 0.1019(9) 0.0008(7) 0.0527(6) -0.0007(6)
O1 0.161(11) 0.219(10) 0.160(10) 0.005(8) 0.111(9) -0.029(7)
O2 0.157(10) 0.216(10) 0.153(9) 0.004(7) 0.120(8) -0.031(8)
O3 0.075(7) 0.235(11) 0.184(10) -0.023(9) 0.071(7) 0.009(8)
O4 0.080(7) 0.244(12) 0.177(10) -0.047(10) 0.061(7) 0.008(8)
O5 0.075(4) 0.085(4) 0.163(6) 0.003(4) 0.045(4) -0.004(3)
O6 0.160(7) 0.127(6) 0.114(6) 0.001(5) 0.045(6) -0.013(5)
O7 0.081(5) 0.150(6) 0.195(8) 0.006(6) 0.020(5) 0.010(5)
O8 0.167(8) 0.181(8) 0.146(8) 0.000(7) 0.030(7) 0.051(7)
N1 0.053(3) 0.091(4) 0.092(4) -0.001(4) 0.036(3) -0.001(3)
N2 0.051(3) 0.144(6) 0.077(4) 0.002(5) 0.029(3) -0.003(4)
C1 0.045(3) 0.085(5) 0.090(5) -0.006(4) 0.032(4) -0.002(3)
C2 0.041(3) 0.067(4) 0.075(4) -0.001(4) 0.021(3) 0.000(3)
C3 0.040(3) 0.060(3) 0.078(4) -0.008(3) 0.026(3) -0.006(3)
C4 0.049(4) 0.094(5) 0.084(5) 0.001(4) 0.025(4) 0.004(4)
C5 0.068(5) 0.106(6) 0.085(5) 0.005(5) 0.040(4) -0.001(4)
C6 0.040(3) 0.056(3) 0.077(4) -0.001(3) 0.027(3) -0.003(3)
C7 0.037(3) 0.091(5) 0.076(5) -0.014(4) 0.021(3) -0.002(3)
C8 0.053(4) 0.090(5) 0.072(5) -0.006(4) 0.024(4) -0.004(3)
C9 0.039(3) 0.063(4) 0.095(5) 0.005(4) 0.028(3) 0.005(3)
C10 0.043(3) 0.104(5) 0.089(5) 0.018(4) 0.021(4) 0.013(4)
C11 0.042(3) 0.093(5) 0.077(5) 0.009(4) 0.017(3) 0.001(3)
C12 0.044(3) 0.060(4) 0.108(5) 0.013(4) 0.043(4) 0.012(3)
C13 0.039(3) 0.058(3) 0.104(5) 0.009(3) 0.037(4) 0.013(3)
C14 0.038(3) 0.058(3) 0.102(5) 0.011(4) 0.030(3) 0.003(3)
C15 0.045(3) 0.055(3) 0.108(5) 0.001(4) 0.039(3) 0.005(3)
C16 0.061(4) 0.051(3) 0.135(6) 0.003(4) 0.062(5) 0.005(3)
C17 0.063(4) 0.056(4) 0.141(6) 0.013(4) 0.066(4) 0.006(3)
C18 0.087(5) 0.070(4) 0.169(8) 0.012(5) 0.080(6) -0.001(4)
C19 0.077(5) 0.074(5) 0.152(7) 0.003(5) 0.064(5) 0.002(4)
C20 0.065(5) 0.105(6) 0.162(7) 0.012(6) 0.032(6) 0.012(4)
C21 0.054(4) 0.088(5) 0.151(8) -0.020(5) 0.022(5) 0.005(4)
C22 0.062(5) 0.071(5) 0.146(8) 0.007(5) 0.025(5) 0.001(4)
C23 0.108(6) 0.124(7) 0.138(8) 0.008(6) 0.034(6) 0.019(6)
C24 0.098(7) 0.115(7) 0.150(8) -0.020(7) 0.039(7) 0.006(6)
C25 0.211(12) 0.221(12) 0.167(12) -0.003(11) 0.009(11) 0.064(11)
C26 0.278(18) 0.264(18) 0.212(18) -0.029(16) -0.005(17) 0.086(17)
C27 0.123(9) 0.179(11) 0.243(13) -0.009(11) 0.031(10) -0.023(9)
C28 0.133(14) 0.244(19) 0.30(2) 0.014(19) 0.013(17) -0.033(14)
C29 0.044(3) 0.059(4) 0.103(5) 0.019(4) 0.025(4) 0.008(3)
C30 0.053(4) 0.051(3) 0.108(5) 0.005(4) 0.023(4) 0.005(3)
C31 0.043(3) 0.052(3) 0.145(7) 0.011(4) 0.028(4) 0.005(3)
C32 0.047(4) 0.053(4) 0.156(7) 0.008(5) 0.020(5) -0.007(3)
C33 0.073(5) 0.053(4) 0.173(8) -0.015(5) -0.004(6) 0.001(4)
C34 0.073(6) 0.063(5) 0.202(10) -0.013(6) -0.038(7) 0.009(4)
C35 0.092(6) 0.069(5) 0.133(7) -0.008(5) -0.006(6) -0.004(5)
C36 0.088(5) 0.065(4) 0.114(6) -0.005(5) 0.031(5) 0.006(4)
C37 0.110(8) 0.095(6) 0.149(9) 0.024(7) 0.052(7) -0.012(6)
C38 0.134(11) 0.147(10) 0.182(14) 0.008(10) 0.080(10) -0.031(9)
C39 0.197(11) 0.186(11) 0.141(10) 0.004(9) 0.042(10) -0.009(10)
C40 0.192(17) 0.234(18) 0.157(15) 0.020(14) 0.001(13) -0.055(15)
C41 0.046(3) 0.055(3) 0.092(5) 0.006(3) 0.037(3) 0.001(3)
C42 0.042(3) 0.095(5) 0.102(6) 0.001(5) 0.028(4) -0.003(4)
C43 0.050(4) 0.095(5) 0.084(5) 0.000(4) 0.034(4) 0.001(4)
C44 0.041(3) 0.071(4) 0.081(4) 0.008(4) 0.030(3) -0.004(3)
C45 0.042(3) 0.068(4) 0.092(5) 0.006(4) 0.034(3) 0.003(3)
C46 0.055(4) 0.068(4) 0.093(5) 0.008(4) 0.035(4) 0.005(3)
C47 0.072(5) 0.186(8) 0.089(6) -0.010(6) 0.039(5) 0.001(6)
C48 0.056(4) 0.167(7) 0.089(6) -0.002(6) 0.030(4) -0.011(5)
C49 0.040(3) 0.089(4) 0.081(4) 0.006(4) 0.033(3) 0.008(3)
C50 0.059(4) 0.165(7) 0.095(6) 0.018(6) 0.034(4) 0.000(5)
C51 0.046(4) 0.174(8) 0.099(6) 0.009(7) 0.022(4) -0.004(5)
C52 0.083(7) 0.237(11) 0.183(10) -0.028(9) 0.066(7) 0.016(8)
C53 0.162(11) 0.218(10) 0.159(10) 0.005(8) 0.111(9) -0.030(8)
O1A 0.155(12) 0.219(11) 0.158(11) 0.007(9) 0.115(10) -0.030(9)
O2A 0.161(11) 0.219(10) 0.159(10) 0.005(8) 0.113(9) -0.029(8)
C53A 0.160(11) 0.219(10) 0.159(10) 0.006(8) 0.113(9) -0.029(8)
O3A 0.083(7) 0.238(11) 0.185(10) -0.027(9) 0.067(7) 0.017(8)
O4A 0.063(7) 0.234(13) 0.175(11) -0.023(11) 0.071(8) 0.012(10)
C52A 0.076(7) 0.238(11) 0.183(10) -0.027(9) 0.068(7) 0.013(8)

loop_
_atom_type_symbol
_atom_type_description
_atom_type_scat_dispersion_real
_atom_type_scat_dispersion_imag
_atom_type_scat_source
C C 0.0033 0.0016 'International Tables Vol C Tables 4.2.6.8 and 6.1.1.4'
H H 0.0000 0.0000 'International Tables Vol C Tables 4.2.6.8 and 6.1.1.4'
Cu Cu 0.3201 1.2651 'International Tables Vol C Tables 4.2.6.8 and 6.1.1.4'
N N 0.0061 0.0033 'International Tables Vol C Tables 4.2.6.8 and 6.1.1.4'
O O 0.0106 0.0060 'International Tables Vol C Tables 4.2.6.8 and 6.1.1.4'

loop_
_geom_angle_atom_site_label_1
_geom_angle_atom_site_label_2
_geom_angle_atom_site_label_3
_geom_angle
_geom_angle_site_symmetry_1
_geom_angle_site_symmetry_3
_geom_angle_publ_flag
O2 Cu1 O1 56.4(4) . . ?
O3 Cu1 O1 166.3(7) . . ?
O3 Cu1 O2 109.8(7) . . ?
N1 Cu1 O1 92.0(4) . . ?
N1 Cu1 O2 89.0(3) . . ?
N1 Cu1 O3 87.3(4) . . ?
N1 Cu1 N2 176.8(4) . 1_456 ?
N1 Cu1 O1A 93.8(11) . . ?
N1 Cu1 O2A 106.5(12) . . ?
N1 Cu1 O3A 98.0(9) . . ?
N1 Cu1 O4A 91.3(7) . . ?
N2 Cu1 O1 90.7(4) 1_456 . ?
N2 Cu1 O2 91.0(4) 1_456 . ?
N2 Cu1 O3 89.7(5) 1_456 . ?
N2 Cu1 O1A 89.4(11) 1_456 . ?
N2 Cu1 O2A 75.3(11) 1_456 . ?
N2 Cu1 O3A 79.5(10) 1_456 . ?
N2 Cu1 O4A 89.4(7) 1_456 . ?
O1A Cu1 O2A 58.0(11) . . ?
O3A Cu1 O1A 137.8(19) . . ?
O3A Cu1 O2A 150.2(14) . . ?
O4A Cu1 O1A 75.8(19) . . ?
O4A Cu1 O2A 130.9(18) . . ?
O4A Cu1 O3A 63.6(8) . . ?
C53 O1 Cu1 85.7(12) . . ?
C53 O2 Cu1 96.0(12) . . ?
C52 O3 Cu1 100.0(13) . . ?
C32 O5 C37 118.0(9) . . ?
C36 O6 C39 118.1(13) . . ?
C27 O7 C20 114.0(14) . . ?
C23 O8 C25 120.3(14) . . ?
C1 N1 Cu1 121.8(6) . . ?
C5 N1 Cu1 121.3(6) . . ?
C5 N1 C1 116.6(6) . . ?
C47 N2 Cu1 123.4(7) . 1_654 ?
C47 N2 C51 113.8(7) . . ?
C51 N2 Cu1 122.7(6) . 1_654 ?
N1 C1 H1 119.0 . . ?
N1 C1 C2 121.9(8) . . ?
C2 C1 H1 119.0 . . ?
C1 C2 H2 119.7 . . ?
C1 C2 C3 120.6(8) . . ?
C3 C2 H2 119.7 . . ?
C2 C3 C4 117.0(6) . . ?
C2 C3 C6 121.6(7) . . ?
C4 C3 C6 121.4(7) . . ?
C3 C4 H4 121.3 . . ?
C5 C4 C3 117.3(9) . . ?
C5 C4 H4 121.3 . . ?
N1 C5 C4 126.4(9) . . ?
N1 C5 H5 116.8 . . ?
C4 C5 H5 116.8 . . ?
C7 C6 C3 123.3(7) . . ?
C7 C6 C11 116.0(6) . . ?
C11 C6 C3 120.7(7) . . ?
C6 C7 H7 118.0 . . ?
C6 C7 C8 124.1(8) . . ?
C8 C7 H7 118.0 . . ?
C7 C8 H8 120.6 . . ?
C7 C8 C9 118.7(8) . . ?
C9 C8 H8 120.6 . . ?
C8 C9 C12 120.1(8) . . ?
C10 C9 C8 119.0(7) . . ?
C10 C9 C12 120.8(8) . . ?
C9 C10 H10 119.7 . . ?
C11 C10 C9 120.6(8) . . ?
C11 C10 H10 119.7 . . ?
C6 C11 H11 119.3 . . ?
C10 C11 C6 121.5(8) . . ?
C10 C11 H11 119.3 . . ?
C13 C12 C9 120.1(6) . . ?
C13 C12 C17 119.9(6) . . ?
C17 C12 C9 120.0(6) . . ?
C12 C13 H13 117.9 . . ?
C12 C13 C14 124.3(6) . . ?
C14 C13 H13 117.9 . . ?
C13 C14 C29 121.1(6) . . ?
C15 C14 C13 116.4(6) . . ?
C15 C14 C29 122.5(6) . . ?
C14 C15 C41 121.6(6) . . ?
C16 C15 C14 119.0(6) . . ?
C16 C15 C41 119.5(6) . . ?
C15 C16 H16 117.2 . . ?
C15 C16 C17 125.5(6) . . ?
C17 C16 H16 117.2 . . ?
C12 C17 C18 119.8(6) . . ?
C16 C17 C12 114.8(6) . . ?
C16 C17 C18 125.3(7) . . ?
C17 C18 H18A 108.7 . . ?
C17 C18 H18B 108.7 . . ?
H18A C18 H18B 107.6 . . ?
C19 C18 C17 114.0(7) . . ?
C19 C18 H18A 108.7 . . ?
C19 C18 H18B 108.7 . . ?
C20 C19 C18 123.3(13) . . ?
C24 C19 C18 123.0(13) . . ?
C24 C19 C20 112.9(10) . . ?
C19 C20 O7 113.6(10) . . ?
C21 C20 O7 124.1(13) . . ?
C21 C20 C19 121.7(12) . . ?
C20 C21 H21 119.5 . . ?
C22 C21 C20 121.0(12) . . ?
C22 C21 H21 119.5 . . ?
C21 C22 C34 122.8(12) . 2_765 ?
C23 C22 C21 118.2(11) . . ?
C23 C22 C34 118.8(13) . 2_765 ?
C22 C23 O8 112.6(12) . . ?
C22 C23 C24 120.5(14) . . ?
C24 C23 O8 126.5(15) . . ?
C19 C24 C23 125.0(14) . . ?
C19 C24 H24 117.5 . . ?
C23 C24 H24 117.5 . . ?
O8 C25 H25A 109.5 . . ?
O8 C25 H25B 109.5 . . ?
O8 C25 C26 110.5(18) . . ?
H25A C25 H25B 108.1 . . ?
C26 C25 H25A 109.5 . . ?
C26 C25 H25B 109.5 . . ?
C25 C26 H26A 111.1 . . ?
C25 C26 H26B 109.1 . . ?
C25 C26 H26C 108.2 . . ?
H26A C26 H26B 109.4 . . ?
H26A C26 H26C 109.5 . . ?
H26B C26 H26C 109.5 . . ?
O7 C27 H27A 110.5 . . ?
O7 C27 H27B 110.5 . . ?
O7 C27 C28 106.2(16) . . ?
H27A C27 H27B 108.7 . . ?
C28 C27 H27A 110.5 . . ?
C28 C27 H27B 110.5 . . ?
C27 C28 H28A 109.8 . . ?
C27 C28 H28B 109.1 . . ?
C27 C28 H28C 109.5 . . ?
H28A C28 H28B 109.5 . . ?
H28A C28 H28C 109.5 . . ?
H28B C28 H28C 109.5 . . ?
C14 C29 H29A 109.0 . . ?
C14 C29 H29B 109.0 . . ?
C14 C29 C30 113.1(7) . . ?
H29A C29 H29B 107.8 . . ?
C30 C29 H29A 109.0 . . ?
C30 C29 H29B 109.0 . . ?
C31 C30 C29 118.3(9) . . ?
C36 C30 C29 122.0(8) . . ?
C36 C30 C31 119.7(9) . . ?
C30 C31 H31 121.1 . . ?
C32 C31 C30 117.8(11) . . ?
C32 C31 H31 121.1 . . ?
C31 C32 O5 120.2(11) . . ?
C33 C32 O5 119.6(9) . . ?
C33 C32 C31 120.2(10) . . ?
C32 C33 C34 120.8(12) . . ?
C35 C33 C32 121.0(10) . . ?
C35 C33 C34 118.2(13) . . ?
C22 C34 H34A 108.7 2_765 . ?
C22 C34 H34B 108.7 2_765 . ?
C33 C34 C22 114.2(7) . 2_765 ?
C33 C34 H34A 108.7 . . ?
C33 C34 H34B 108.7 . . ?
H34A C34 H34B 107.6 . . ?
C33 C35 H35 120.4 . . ?
C33 C35 C36 119.2(13) . . ?
C36 C35 H35 120.4 . . ?
C30 C36 O6 115.9(10) . . ?
C30 C36 C35 121.6(10) . . ?
C35 C36 O6 122.4(12) . . ?
O5 C37 H37A 111.1 . . ?
O5 C37 H37B 111.1 . . ?
O5 C37 C38 103.5(12) . . ?
H37A C37 H37B 109.0 . . ?
C38 C37 H37A 111.1 . . ?
C38 C37 H37B 111.1 . . ?
C37 C38 H38A 109.5 . . ?
C37 C38 H38B 109.5 . . ?
C37 C38 H38C 109.5 . . ?
H38A C38 H38B 109.5 . . ?
H38A C38 H38C 109.5 . . ?
H38B C38 H38C 109.5 . . ?
O6 C39 H39A 108.9 . . ?
O6 C39 H39B 108.9 . . ?
O6 C39 C40 113.2(17) . . ?
H39A C39 H39B 107.7 . . ?
C40 C39 H39A 108.9 . . ?
C40 C39 H39B 108.9 . . ?
C39 C40 H40A 109.5 . . ?
C39 C40 H40B 109.5 . . ?
C39 C40 H40C 109.5 . . ?
H40A C40 H40B 109.5 . . ?
H40A C40 H40C 109.5 . . ?
H40B C40 H40C 109.5 . . ?
C42 C41 C15 120.7(8) . . ?
C46 C41 C15 122.5(8) . . ?
C46 C41 C42 116.7(6) . . ?
C41 C42 H42 118.5 . . ?
C41 C42 C43 123.0(9) . . ?
C43 C42 H42 118.5 . . ?
C42 C43 H43 120.7 . . ?
C44 C43 C42 118.6(8) . . ?
C44 C43 H43 120.7 . . ?
C43 C44 C45 118.4(6) . . ?
C43 C44 C49 119.6(7) . . ?
C45 C44 C49 121.9(7) . . ?
C44 C45 H45 119.5 . . ?
C46 C45 C44 121.1(8) . . ?
C46 C45 H45 119.5 . . ?
C41 C46 H46 119.0 . . ?
C45 C46 C41 122.0(9) . . ?
C45 C46 H46 119.0 . . ?
N2 C47 H47 116.9 . . ?
N2 C47 C48 126.2(11) . . ?
C48 C47 H47 116.9 . . ?
C47 C48 H48 120.1 . . ?
C47 C48 C49 119.8(10) . . ?
C49 C48 H48 120.1 . . ?
C48 C49 C44 123.4(8) . . ?
C48 C49 C50 114.6(7) . . ?
C50 C49 C44 121.8(8) . . ?
C49 C50 H50 120.7 . . ?
C51 C50 C49 118.7(10) . . ?
C51 C50 H50 120.7 . . ?
N2 C51 C50 126.3(10) . . ?
N2 C51 H51 116.8 . . ?
C50 C51 H51 116.8 . . ?
O3 C52 H52 118.2 . . ?
O4 C52 O3 123.6(19) . . ?
O4 C52 H52 118.2 . . ?
O1 C53 H53 119.1 . . ?
O2 C53 O1 121.8(18) . . ?
O2 C53 H53 119.1 . . ?
C53A O1A Cu1 95(3) . . ?
C53A O2A Cu1 83(2) . . ?
O1A C53A O2A 124(2) . . ?
O1A C53A H53A 118.2 . . ?
O2A C53A H53A 118.2 . . ?
C52A O3A Cu1 86.2(15) . . ?
C52A O4A Cu1 87.2(15) . . ?
O3A C52A H52A 120.3 . . ?
O4A C52A O3A 119.4(19) . . ?
O4A C52A H52A 120.3 . . ?

loop_
_geom_bond_atom_site_label_1
_geom_bond_atom_site_label_2
_geom_bond_distance
_geom_bond_site_symmetry_2
_geom_bond_publ_flag
Cu1 O1 2.432(18) . ?
Cu1 O2 2.214(17) . ?
Cu1 O3 2.039(17) . ?
Cu1 N1 1.987(6) . ?
Cu1 N2 1.994(6) 1_456 ?
Cu1 O1A 2.13(6) . ?
Cu1 O2A 2.39(6) . ?
Cu1 O3A 2.09(2) . ?
Cu1 O4A 2.07(2) . ?
O1 C53 1.268(13) . ?
O2 C53 1.256(13) . ?
O3 C52 1.286(13) . ?
O4 C52 1.265(13) . ?
O5 C32 1.407(11) . ?
O5 C37 1.408(14) . ?
O6 C36 1.394(11) . ?
O6 C39 1.397(15) . ?
O7 C20 1.441(13) . ?
O7 C27 1.438(15) . ?
O8 C23 1.399(14) . ?
O8 C25 1.407(16) . ?
N1 C1 1.372(12) . ?
N1 C5 1.314(13) . ?
N2 C47 1.305(14) . ?
N2 C51 1.316(13) . ?
C1 H1 0.9500 . ?
C1 C2 1.374(9) . ?
C2 H2 0.9500 . ?
C2 C3 1.385(11) . ?
C3 C4 1.434(13) . ?
C3 C6 1.480(8) . ?
C4 H4 0.9500 . ?
C4 C5 1.358(11) . ?
C5 H5 0.9500 . ?
C6 C7 1.364(12) . ?
C6 C11 1.419(11) . ?
C7 H7 0.9500 . ?
C7 C8 1.384(10) . ?
C8 H8 0.9500 . ?
C8 C9 1.395(12) . ?
C9 C10 1.390(14) . ?
C9 C12 1.506(9) . ?
C10 H10 0.9500 . ?
C10 C11 1.373(10) . ?
C11 H11 0.9500 . ?
C12 C13 1.349(10) . ?
C12 C17 1.419(10) . ?
C13 H13 0.9500 . ?
C13 C14 1.398(10) . ?
C14 C15 1.397(10) . ?
C14 C29 1.523(10) . ?
C15 C16 1.357(10) . ?
C15 C41 1.477(8) . ?
C16 H16 0.9500 . ?
C16 C17 1.393(10) . ?
C17 C18 1.536(11) . ?
C18 H18A 0.9900 . ?
C18 H18B 0.9900 . ?
C18 C19 1.458(13) . ?
C19 C20 1.404(18) . ?
C19 C24 1.307(19) . ?
C20 C21 1.389(14) . ?
C21 H21 0.9500 . ?
C21 C22 1.323(17) . ?
C22 C23 1.315(18) . ?
C22 C34 1.557(13) 2_765 ?
C23 C24 1.390(18) . ?
C24 H24 0.9500 . ?
C25 H25A 0.9900 . ?
C25 H25B 0.9900 . ?
C25 C26 1.61(3) . ?
C26 H26A 0.9797 . ?
C26 H26B 0.9796 . ?
C26 H26C 0.9799 . ?
C27 H27A 0.9900 . ?
C27 H27B 0.9900 . ?
C27 C28 1.62(3) . ?
C28 H28A 0.9798 . ?
C28 H28B 0.9800 . ?
C28 H28C 0.9801 . ?
C29 H29A 0.9900 . ?
C29 H29B 0.9900 . ?
C29 C30 1.529(12) . ?
C30 C31 1.420(13) . ?
C30 C36 1.349(15) . ?
C31 H31 0.9500 . ?
C31 C32 1.402(13) . ?
C32 C33 1.377(18) . ?
C33 C34 1.555(14) . ?
C33 C35 1.360(17) . ?
C34 H34A 0.9900 . ?
C34 H34B 0.9900 . ?
C35 H35 0.9500 . ?
C35 C36 1.390(15) . ?
C37 H37A 0.9900 . ?
C37 H37B 0.9900 . ?
C37 C38 1.544(17) . ?
C38 H38A 0.9800 . ?
C38 H38B 0.9800 . ?
C38 H38C 0.9800 . ?
C39 H39A 0.9900 . ?
C39 H39B 0.9900 . ?
C39 C40 1.52(2) . ?
C40 H40A 0.9800 . ?
C40 H40B 0.9800 . ?
C40 H40C 0.9800 . ?
C41 C42 1.381(13) . ?
C41 C46 1.381(12) . ?
C42 H42 0.9500 . ?
C42 C43 1.405(10) . ?
C43 H43 0.9500 . ?
C43 C44 1.393(12) . ?
C44 C45 1.397(13) . ?
C44 C49 1.475(8) . ?
C45 H45 0.9500 . ?
C45 C46 1.372(9) . ?
C46 H46 0.9500 . ?
C47 H47 0.9500 . ?
C47 C48 1.367(12) . ?
C48 H48 0.9500 . ?
C48 C49 1.366(14) . ?
C49 C50 1.429(14) . ?
C50 H50 0.9500 . ?
C50 C51 1.348(12) . ?
C51 H51 0.9500 . ?
C52 H52 0.9500 . ?
C53 H53 0.9500 . ?
O1A C53A 1.248(14) . ?
O2A C53A 1.252(14) . ?
C53A H53A 0.9500 . ?
O3A C52A 1.273(14) . ?
O4A C52A 1.264(14) . ?
C52A H52A 0.9500 . ?

loop_
_geom_torsion_atom_site_label_1
_geom_torsion_atom_site_label_2
_geom_torsion_atom_site_label_3
_geom_torsion_atom_site_label_4
_geom_torsion
_geom_torsion_site_symmetry_1
_geom_torsion_site_symmetry_2
_geom_torsion_site_symmetry_3
_geom_torsion_site_symmetry_4
_geom_torsion_publ_flag
Cu1 O1 C53 O2 -2.2(19) . . . . ?
Cu1 O2 C53 O1 2(2) . . . . ?
Cu1 O3 C52 O4 0(2) . . . . ?
Cu1 N1 C1 C2 -175.0(6) . . . . ?
Cu1 N1 C5 C4 178.6(8) . . . . ?
Cu1 N2 C47 C48 -176.7(11) 1_654 . . . ?
Cu1 N2 C51 C50 -177.9(11) 1_654 . . . ?
Cu1 O1A C53A O2A -3(8) . . . . ?
Cu1 O2A C53A O1A 3(7) . . . . ?
Cu1 O3A C52A O4A 18(4) . . . . ?
Cu1 O4A C52A O3A -18(4) . . . . ?
O5 C32 C33 C34 2.3(12) . . . . ?
O5 C32 C33 C35 -178.6(8) . . . . ?
O7 C20 C21 C22 173.4(10) . . . . ?
O8 C23 C24 C19 -175.1(14) . . . . ?
N1 C1 C2 C3 -1.5(12) . . . . ?
N2 C47 C48 C49 -6(2) . . . . ?
C1 N1 C5 C4 4.0(15) . . . . ?
C1 C2 C3 C4 0.4(11) . . . . ?
C1 C2 C3 C6 179.0(7) . . . . ?
C2 C3 C4 C5 2.7(12) . . . . ?
C2 C3 C6 C7 -16.2(11) . . . . ?
C2 C3 C6 C11 164.2(7) . . . . ?
C3 C4 C5 N1 -5.1(15) . . . . ?
C3 C6 C7 C8 177.2(7) . . . . ?
C3 C6 C11 C10 -178.4(7) . . . . ?
C4 C3 C6 C7 162.4(8) . . . . ?
C4 C3 C6 C11 -17.2(11) . . . . ?
C5 N1 C1 C2 -0.5(13) . . . . ?
C6 C3 C4 C5 -176.0(7) . . . . ?
C6 C7 C8 C9 1.9(13) . . . . ?
C7 C6 C11 C10 2.0(12) . . . . ?
C7 C8 C9 C10 0.7(12) . . . . ?
C7 C8 C9 C12 -175.5(7) . . . . ?
C8 C9 C10 C11 -1.8(13) . . . . ?
C8 C9 C12 C13 77.6(11) . . . . ?
C8 C9 C12 C17 -101.3(11) . . . . ?
C9 C10 C11 C6 0.4(13) . . . . ?
C9 C12 C13 C14 178.9(9) . . . . ?
C9 C12 C17 C16 -178.8(9) . . . . ?
C9 C12 C17 C18 -3.0(16) . . . . ?
C10 C9 C12 C13 -98.5(11) . . . . ?
C10 C9 C12 C17 82.6(12) . . . . ?
C11 C6 C7 C8 -3.2(13) . . . . ?
C12 C9 C10 C11 174.4(7) . . . . ?
C12 C13 C14 C15 1.6(14) . . . . ?
C12 C13 C14 C29 -179.6(9) . . . . ?
C12 C17 C18 C19 -175.4(11) . . . . ?
C13 C12 C17 C16 2.3(16) . . . . ?
C13 C12 C17 C18 178.0(10) . . . . ?
C13 C14 C15 C16 -1.3(14) . . . . ?
C13 C14 C15 C41 177.2(9) . . . . ?
C13 C14 C29 C30 126.9(9) . . . . ?
C14 C15 C16 C17 1.8(17) . . . . ?
C14 C15 C41 C42 -79.6(11) . . . . ?
C14 C15 C41 C46 102.1(10) . . . . ?
C14 C29 C30 C31 124.8(8) . . . . ?
C14 C29 C30 C36 -57.8(10) . . . . ?
C15 C14 C29 C30 -54.3(12) . . . . ?
C15 C16 C17 C12 -2.2(17) . . . . ?
C15 C16 C17 C18 -177.7(12) . . . . ?
C15 C41 C42 C43 -179.7(7) . . . . ?
C15 C41 C46 C45 -179.7(7) . . . . ?
C16 C15 C41 C42 98.9(11) . . . . ?
C16 C15 C41 C46 -79.5(12) . . . . ?
C16 C17 C18 C19 -0.1(19) . . . . ?
C17 C12 C13 C14 -2.2(16) . . . . ?
C17 C18 C19 C20 -80.4(14) . . . . ?
C17 C18 C19 C24 110.4(14) . . . . ?
C18 C19 C20 O7 10.2(14) . . . . ?
C18 C19 C20 C21 -178.6(9) . . . . ?
C18 C19 C24 C23 178.6(11) . . . . ?
C19 C20 C21 C22 3.1(16) . . . . ?
C20 O7 C27 C28 87.3(18) . . . . ?
C20 C19 C24 C23 8.4(18) . . . . ?
C20 C21 C22 C23 3.1(16) . . . . ?
C20 C21 C22 C34 177.0(9) . . . 2_765 ?
C21 C22 C23 O8 169.8(11) . . . . ?
C21 C22 C23 C24 -3.4(19) . . . . ?
C22 C23 C24 C19 -3(2) . . . . ?
C23 O8 C25 C26 -150.5(18) . . . . ?
C24 C19 C20 O7 -179.7(9) . . . . ?
C24 C19 C20 C21 -8.5(16) . . . . ?
C25 O8 C23 C22 -168.5(19) . . . . ?
C25 O8 C23 C24 4(3) . . . . ?
C27 O7 C20 C19 -122.4(13) . . . . ?
C27 O7 C20 C21 66.6(16) . . . . ?
C29 C14 C15 C16 179.9(10) . . . . ?
C29 C14 C15 C41 -1.7(14) . . . . ?
C29 C30 C31 C32 -173.6(7) . . . . ?
C29 C30 C36 O6 -5.9(12) . . . . ?
C29 C30 C36 C35 176.6(8) . . . . ?
C30 C31 C32 O5 174.4(7) . . . . ?
C30 C31 C32 C33 -7.5(12) . . . . ?
C31 C30 C36 O6 171.5(8) . . . . ?
C31 C30 C36 C35 -6.0(13) . . . . ?
C31 C32 C33 C34 -175.8(7) . . . . ?
C31 C32 C33 C35 3.3(13) . . . . ?
C32 O5 C37 C38 179.9(9) . . . . ?
C32 C33 C34 C22 -92.0(14) . . . 2_765 ?
C32 C33 C35 C36 -0.1(14) . . . . ?
C33 C35 C36 O6 -175.8(9) . . . . ?
C33 C35 C36 C30 1.6(15) . . . . ?
C34 C22 C23 O8 -4.4(17) 2_765 . . . ?
C34 C22 C23 C24 -177.7(11) 2_765 . . . ?
C34 C33 C35 C36 179.0(8) . . . . ?
C35 C33 C34 C22 89.0(14) . . . 2_765 ?
C36 O6 C39 C40 -168.7(14) . . . . ?
C36 C30 C31 C32 8.9(11) . . . . ?
C37 O5 C32 C31 4.9(12) . . . . ?
C37 O5 C32 C33 -173.3(9) . . . . ?
C39 O6 C36 C30 148.7(13) . . . . ?
C39 O6 C36 C35 -33.8(17) . . . . ?
C41 C15 C16 C17 -176.7(10) . . . . ?
C41 C42 C43 C44 -2.3(13) . . . . ?
C42 C41 C46 C45 1.9(11) . . . . ?
C42 C43 C44 C45 5.1(12) . . . . ?
C42 C43 C44 C49 -178.0(8) . . . . ?
C43 C44 C45 C46 -4.6(12) . . . . ?
C43 C44 C49 C48 -1.0(14) . . . . ?
C43 C44 C49 C50 -177.7(9) . . . . ?
C44 C45 C46 C41 1.0(12) . . . . ?
C44 C49 C50 C51 -177.1(11) . . . . ?
C45 C44 C49 C48 175.7(10) . . . . ?
C45 C44 C49 C50 -1.0(13) . . . . ?
C46 C41 C42 C43 -1.3(13) . . . . ?
C47 N2 C51 C50 -2(2) . . . . ?
C47 C48 C49 C44 -178.2(10) . . . . ?
C47 C48 C49 C50 -1.3(18) . . . . ?
C48 C49 C50 C51 5.9(17) . . . . ?
C49 C44 C45 C46 178.6(7) . . . . ?
C49 C50 C51 N2 -5(2) . . . . ?
C51 N2 C47 C48 7(2) . . . . ?

loop_
_twin_individual_id
_twin_individual_mass_fraction_refined
1 0.89(3)
2 0.11(3)

loop_
_smtbx_masks_void_nr
_smtbx_masks_void_average_x
_smtbx_masks_void_average_y
_smtbx_masks_void_average_z
_smtbx_masks_void_volume
_smtbx_masks_void_count_electrons
_smtbx_masks_void_content
1 -0.988 -0.578 0.000 1597.5 230.6 '4 DMF,8 H2O'
